data_4127026
loop_
_publ_author_name
'Zhu, Jie'
'Usov, Pavel M.'
'Xu, Wenqian'
'Celis-Salazar, Paula J'
'Lin, Shaoyang'
'Kessinger, Matthew C.'
'Landaverde-Alvarado, Carlos'
'Cai, Meng'
'May, Ann M.'
'Slebodnick, Carla'
'Zhu, Dunru'
'Senanayake, Sanjaya D.'
'Morris, Amanda J.'

_publ_section_title
;
 A New Class of Metal-Cyclam based Zirconium Metal-Organic Frameworks for
 CO2 Adsorption and Chemical Fixation.
;
_journal_name_full 'Journal of the American Chemical Society'
_journal_paper_doi 10.1021/jacs.7b10643
_journal_year 2017
_chemical_formula_moiety 'C12 H24 Cl2 N4 Ni O4, 2(C3 H7 N O)'
_chemical_formula_sum 'C18 H38 Cl2 N6 Ni O6'
_chemical_formula_weight 564.15
_space_group_crystal_system triclinic
_space_group_IT_number 2
_space_group_name_Hall '-P 1'
_space_group_name_H-M_alt 'P -1'
_symmetry_space_group_name_Hall '-P 1'
_symmetry_space_group_name_H-M 'P -1'
_atom_sites_solution_hydrogens mixed
_atom_sites_solution_primary direct
_audit_creation_date 2017-03-09
_audit_creation_method
;
Olex2 1.2
(compiled 2017.03.02 svn.r3394 for OlexSys, GUI svn.r5324)
;
_cell_angle_alpha 71.886(4)
_cell_angle_beta 86.219(4)
_cell_angle_gamma 73.762(5)
_cell_formula_units_Z 1
_cell_length_a 6.5665(3)
_cell_length_b 8.8382(5)
_cell_length_c 11.8641(5)
_cell_measurement_reflns_used 4453
_cell_measurement_temperature 100.00(10)
_cell_measurement_theta_max 74.7420
_cell_measurement_theta_min 3.8810
_cell_volume 628.15(6)
_computing_cell_refinement
;
CrysAlisPro, Agilent Technologies,
Version 1.171.37.35 (release 13-08-2014 CrysAlis171 .NET)
(compiled Aug 13 2014,18:06:01)
;
_computing_data_collection
;
CrysAlisPro, Agilent Technologies,
Version 1.171.37.35 (release 13-08-2014 CrysAlis171 .NET)
(compiled Aug 13 2014,18:06:01)
;
_computing_data_reduction
;
CrysAlisPro, Agilent Technologies,
Version 1.171.37.35 (release 13-08-2014 CrysAlis171 .NET)
(compiled Aug 13 2014,18:06:01)
;
_computing_molecular_graphics 'Olex2 (Dolomanov et al., 2009)'
_computing_publication_material 'Olex2 (Dolomanov et al., 2009)'
_computing_structure_refinement 'ShelXL (Sheldrick, 2015)'
_computing_structure_solution 'ShelXT (Sheldrick, 2015)'
_diffrn_ambient_environment N~2~
_diffrn_ambient_temperature 100.00(10)
_diffrn_detector 'CCD plate'
_diffrn_detector_area_resol_mean 4.1587
_diffrn_detector_type Onyx
_diffrn_measured_fraction_theta_full 0.996
_diffrn_measured_fraction_theta_max 0.990
_diffrn_measurement_details
;
#__ type_ start__ end____ width___ exp.time_
  1 omega  -31.00   69.00   1.0000    1.0000
omega____ theta____ kappa____ phi______ frames
    -       41.9419  -57.0000   90.0000 100

#__ type_ start__ end____ width___ exp.time_
  2 omega  -37.00   76.00   1.0000    1.0000
omega____ theta____ kappa____ phi______ frames
    -       41.9419  -77.0000    0.0000 113

#__ type_ start__ end____ width___ exp.time_
  3 omega  -31.00   69.00   1.0000    1.0000
omega____ theta____ kappa____ phi______ frames
    -       41.9419  -57.0000 -150.0000 100

#__ type_ start__ end____ width___ exp.time_
  4 omega   27.00  115.00   1.0000    1.0000
omega____ theta____ kappa____ phi______ frames
    -      107.0000 -111.0000 -120.0000 88

#__ type_ start__ end____ width___ exp.time_
  5 omega   30.00   69.00   1.0000    1.0000
omega____ theta____ kappa____ phi______ frames
    -      107.0000  -30.0000   60.0000 39

#__ type_ start__ end____ width___ exp.time_
  6 omega   27.00  115.00   1.0000    1.0000
omega____ theta____ kappa____ phi______ frames
    -      107.0000 -111.0000   60.0000 88

#__ type_ start__ end____ width___ exp.time_
  7 omega   34.00  150.00   1.0000    1.0000
omega____ theta____ kappa____ phi______ frames
    -      107.0000  179.0000  -90.0000 116

#__ type_ start__ end____ width___ exp.time_
  8 omega   33.00  136.00   1.0000    1.0000
omega____ theta____ kappa____ phi______ frames
    -      107.0000  -61.0000 -150.0000 103

#__ type_ start__ end____ width___ exp.time_
  9 omega   79.00  178.00   1.0000    1.0000
omega____ theta____ kappa____ phi______ frames
    -      107.0000  111.0000   90.0000 99

#__ type_ start__ end____ width___ exp.time_
 10 omega   27.00  115.00   1.0000    1.0000
omega____ theta____ kappa____ phi______ frames
    -      107.0000 -111.0000 -180.0000 88

#__ type_ start__ end____ width___ exp.time_
 11 omega   33.00   77.00   1.0000    1.0000
omega____ theta____ kappa____ phi______ frames
    -      107.0000  -45.0000  150.0000 44

#__ type_ start__ end____ width___ exp.time_
 12 omega   27.00  115.00   1.0000    1.0000
omega____ theta____ kappa____ phi______ frames
    -      107.0000 -111.0000  -30.0000 88

#__ type_ start__ end____ width___ exp.time_
 13 omega   59.00  178.00   1.0000    1.0000
omega____ theta____ kappa____ phi______ frames
    -      107.0000   15.0000  120.0000 119

#__ type_ start__ end____ width___ exp.time_
 14 omega   30.00   69.00   1.0000    1.0000
omega____ theta____ kappa____ phi______ frames
    -      107.0000  -30.0000  150.0000 39

#__ type_ start__ end____ width___ exp.time_
 15 omega   34.00  150.00   1.0000    1.0000
omega____ theta____ kappa____ phi______ frames
    -      107.0000  179.0000 -120.0000 116

#__ type_ start__ end____ width___ exp.time_
 16 omega   30.00   69.00   1.0000    1.0000
omega____ theta____ kappa____ phi______ frames
    -      107.0000  -30.0000 -150.0000 39

#__ type_ start__ end____ width___ exp.time_
 17 omega   77.00  178.00   1.0000    1.0000
omega____ theta____ kappa____ phi______ frames
    -      107.0000   30.0000   30.0000 101

#__ type_ start__ end____ width___ exp.time_
 18 omega   22.00  109.00   1.0000    1.0000
omega____ theta____ kappa____ phi______ frames
    -      107.0000  -94.0000    0.0000 87

#__ type_ start__ end____ width___ exp.time_
 19 omega   79.00  178.00   1.0000    1.0000
omega____ theta____ kappa____ phi______ frames
    -      107.0000  111.0000 -150.0000 99

#__ type_ start__ end____ width___ exp.time_
 20 omega   33.00  136.00   1.0000    1.0000
omega____ theta____ kappa____ phi______ frames
    -      107.0000  -61.0000   30.0000 103

#__ type_ start__ end____ width___ exp.time_
 21 omega -115.00  -41.00   1.0000    1.0000
omega____ theta____ kappa____ phi______ frames
    -      -41.9419  -57.0000 -150.0000 74
;
_diffrn_measurement_device 'four-circle diffractometer'
_diffrn_measurement_device_type 'Xcalibur, Onyx, Nova'
_diffrn_measurement_method '\w scans'
_diffrn_orient_matrix_UB_11 -0.1784060000
_diffrn_orient_matrix_UB_12 -0.0711770000
_diffrn_orient_matrix_UB_13 -0.0205947000
_diffrn_orient_matrix_UB_21 -0.1180579000
_diffrn_orient_matrix_UB_22 0.1712904000
_diffrn_orient_matrix_UB_23 -0.0825090000
_diffrn_orient_matrix_UB_31 0.1182181000
_diffrn_orient_matrix_UB_32 -0.0440584000
_diffrn_orient_matrix_UB_33 -0.1069748000
_diffrn_radiation_monochromator mirror
_diffrn_radiation_probe x-ray
_diffrn_radiation_type CuK\a
_diffrn_radiation_wavelength 1.54184
_diffrn_reflns_av_R_equivalents 0.0468
_diffrn_reflns_av_unetI/netI 0.0411
_diffrn_reflns_Laue_measured_fraction_full 0.996
_diffrn_reflns_Laue_measured_fraction_max 0.990
_diffrn_reflns_limit_h_max 8
_diffrn_reflns_limit_h_min -7
_diffrn_reflns_limit_k_max 10
_diffrn_reflns_limit_k_min -11
_diffrn_reflns_limit_l_max 12
_diffrn_reflns_limit_l_min -14
_diffrn_reflns_number 7818
_diffrn_reflns_point_group_measured_fraction_full 0.996
_diffrn_reflns_point_group_measured_fraction_max 0.990
_diffrn_reflns_theta_full 74.260
_diffrn_reflns_theta_max 74.979
_diffrn_reflns_theta_min 3.921
_diffrn_source 'sealed X-ray tube'
_diffrn_source_type 'Nova (Cu) X-ray Source'
_exptl_absorpt_coefficient_mu 3.462
_exptl_absorpt_correction_T_max 0.892
_exptl_absorpt_correction_T_min 0.747
_exptl_absorpt_correction_type analytical
_exptl_absorpt_process_details
;
CrysAlisPro, Agilent Technologies,
Version 1.171.37.35 (release 13-08-2014 CrysAlis171 .NET)
(compiled Aug 13 2014,18:06:01)
Analytical numeric absorption correction using a multifaceted crystal
            model based on expressions derived by R.C. Clark & J.S. Reid.
(Clark, R. C. & Reid, J. S. (1995). Acta Cryst. A51, 887-897)
Empirical absorption correction using spherical harmonics,
 implemented in SCALE3 ABSPACK scaling algorithm.
;
_exptl_crystal_colour 'translucent colourless'
_exptl_crystal_density_diffrn 1.491
_exptl_crystal_description needle
_exptl_crystal_F_000 298
_exptl_crystal_size_max 0.1568
_exptl_crystal_size_mid 0.1092
_exptl_crystal_size_min 0.0477
_refine_diff_density_max 0.300
_refine_diff_density_min -0.326
_refine_diff_density_rms 0.067
_refine_ls_extinction_method none
_refine_ls_goodness_of_fit_ref 1.037
_refine_ls_hydrogen_treatment mixed
_refine_ls_matrix_type full
_refine_ls_number_parameters 156
_refine_ls_number_reflns 2563
_refine_ls_number_restraints 0
_refine_ls_restrained_S_all 1.037
_refine_ls_R_factor_all 0.0426
_refine_ls_R_factor_gt 0.0356
_refine_ls_shift/su_max 0.001
_refine_ls_shift/su_mean 0.000
_refine_ls_structure_factor_coef Fsqd
_refine_ls_weighting_details 'w=1/[\s^2^(Fo^2^)+(0.0468P)^2^+0.2005P] where P=(Fo^2^+2Fc^2^)/3'
_refine_ls_weighting_scheme calc
_refine_ls_wR_factor_gt 0.0879
_refine_ls_wR_factor_ref 0.0935
_reflns_Friedel_coverage 0.000
_reflns_number_gt 2195
_reflns_number_total 2563
_reflns_threshold_expression 'I > 2\s(I)'
_cod_data_source_file ja7b10643_si_002.cif
_cod_data_source_block xpc39abs
_cod_database_code 4127026
_shelx_shelxl_version_number 2014/7
_chemical_oxdiff_formula 'C12 Ni3 N4 O4 H22'
_chemical_oxdiff_usercomment 'A. Morris Lab Jie Zhu JZ-P-120-8'
_shelx_space_group_comment
;
The symmetry employed for this shelxl refinement is uniquely defined
by the following loop, which should always be used as a source of
symmetry information in preference to the above space-group names.
They are only intended as comments.
;
_olex2_refinement_description
;
1. Fixed Uiso
 At 1.2 times of:
  All C(H) groups, All C(H,H) groups, All N(H) groups
 At 1.5 times of:
  All C(H,H,H) groups, All O(H) groups
2.a Ternary CH refined with riding coordinates:
 N1(H1A), N2(H2), C3(H3)
2.b Secondary CH2 refined with riding coordinates:
 C1(H1B,H1C), C2(H2A,H2B), C4(H4A,H4B), C5(H5A,H5B)
2.c Aromatic/amide H refined with riding coordinates:
 C9(H9)
2.d Idealised Me refined as rotating group:
 C7(H7A,H7B,H7C), C8(H8A,H8B,H8C)
;
_olex2_submission_original_sample_id 'XPPC 39'
_olex2_submission_special_instructions 'No special instructions were received'

loop_
_space_group_symop_operation_xyz
'x, y, z'
'-x, -y, -z'

loop_
_atom_site_label
_atom_site_type_symbol
_atom_site_fract_x
_atom_site_fract_y
_atom_site_fract_z
_atom_site_U_iso_or_equiv
_atom_site_adp_type
_atom_site_occupancy
_atom_site_site_symmetry_order
_atom_site_calc_flag
_atom_site_refinement_flags_posn
_atom_site_refinement_flags_adp
_atom_site_refinement_flags_occupancy
Ni1 Ni 0.0000 1.0000 0.5000 0.01752(14) Uani 1 2 d S T P
Cl1 Cl -0.26771(7) 0.99781(6) 0.36211(4) 0.02226(13) Uani 1 1 d . . .
O1 O 0.5817(3) 0.6833(2) 0.22541(15) 0.0346(4) Uani 1 1 d . . .
H1 H 0.632(6) 0.618(4) 0.185(3) 0.052 Uiso 1 1 d R . .
O2 O 0.4318(3) 0.48629(19) 0.32485(15) 0.0325(4) Uani 1 1 d . . .
N1 N 0.1176(3) 0.74583(19) 0.55387(14) 0.0190(3) Uani 1 1 d . . .
H1A H 0.2452 0.7177 0.6058 0.023 Uiso 1 1 calc R . .
N2 N 0.2159(3) 1.0353(2) 0.36676(14) 0.0194(3) Uani 1 1 d . . .
H2 H 0.3518 1.0271 0.4047 0.023 Uiso 1 1 calc R . .
C1 C -0.0467(3) 0.6822(2) 0.62996(18) 0.0224(4) Uani 1 1 d . . .
H1B H 0.0157 0.5667 0.6795 0.027 Uiso 1 1 calc R . .
H1C H -0.1625 0.6833 0.5800 0.027 Uiso 1 1 calc R . .
C2 C 0.1842(3) 0.6666(2) 0.45972(17) 0.0216(4) Uani 1 1 d . . .
H2A H 0.0588 0.6840 0.4104 0.026 Uiso 1 1 calc R . .
H2B H 0.2438 0.5460 0.4964 0.026 Uiso 1 1 calc R . .
C3 C 0.3509(3) 0.7375(2) 0.38057(18) 0.0213(4) Uani 1 1 d . . .
H3 H 0.4627 0.7376 0.4338 0.026 Uiso 1 1 calc R . .
C4 C 0.2651(3) 0.9160(2) 0.29856(17) 0.0201(4) Uani 1 1 d . . .
H4A H 0.3720 0.9431 0.2385 0.024 Uiso 1 1 calc R . .
H4B H 0.1351 0.9248 0.2563 0.024 Uiso 1 1 calc R . .
C5 C 0.1346(3) 1.2080(2) 0.29088(18) 0.0224(4) Uani 1 1 d . . .
H5A H 0.0212 1.2159 0.2366 0.027 Uiso 1 1 calc R . .
H5B H 0.2503 1.2451 0.2424 0.027 Uiso 1 1 calc R . .
C6 C 0.4563(3) 0.6222(3) 0.30776(18) 0.0233(4) Uani 1 1 d . . .
O3 O 0.7357(3) 0.49521(19) 0.09461(14) 0.0302(3) Uani 1 1 d . . .
N3 N 0.7408(3) 0.2722(2) 0.03771(16) 0.0277(4) Uani 1 1 d . . .
C7 C 0.6563(5) 0.1326(3) 0.0510(2) 0.0397(6) Uani 1 1 d . . .
H7A H 0.6208 0.1307 -0.0274 0.060 Uiso 1 1 calc GR . .
H7B H 0.5283 0.1432 0.0986 0.060 Uiso 1 1 calc GR . .
H7C H 0.7628 0.0296 0.0908 0.060 Uiso 1 1 calc GR . .
C8 C 0.9104(5) 0.2936(4) -0.0442(3) 0.0550(8) Uani 1 1 d . . .
H8A H 1.0309 0.1944 -0.0214 0.082 Uiso 1 1 calc GR . .
H8B H 0.9547 0.3898 -0.0423 0.082 Uiso 1 1 calc GR . .
H8C H 0.8607 0.3109 -0.1245 0.082 Uiso 1 1 calc GR . .
C9 C 0.6694(3) 0.3742(3) 0.10144(19) 0.0267(4) Uani 1 1 d . . .
H9 H 0.5605 0.3536 0.1560 0.032 Uiso 1 1 calc R . .

loop_
_atom_site_aniso_label
_atom_site_aniso_U_11
_atom_site_aniso_U_22
_atom_site_aniso_U_33
_atom_site_aniso_U_23
_atom_site_aniso_U_13
_atom_site_aniso_U_12
Ni1 0.0157(2) 0.0166(2) 0.0217(2) -0.00787(17) 0.00181(17) -0.00472(17)
Cl1 0.0178(2) 0.0267(2) 0.0253(2) -0.01118(18) 0.00042(16) -0.00718(18)
O1 0.0391(9) 0.0273(8) 0.0436(9) -0.0197(7) 0.0214(7) -0.0135(7)
O2 0.0371(9) 0.0259(8) 0.0415(9) -0.0189(7) 0.0142(7) -0.0129(7)
N1 0.0175(8) 0.0174(7) 0.0228(8) -0.0080(6) 0.0027(6) -0.0041(6)
N2 0.0187(8) 0.0182(8) 0.0229(8) -0.0084(6) 0.0014(6) -0.0051(6)
C1 0.0216(10) 0.0186(9) 0.0283(10) -0.0081(7) 0.0057(8) -0.0074(8)
C2 0.0236(9) 0.0187(9) 0.0254(9) -0.0106(7) 0.0041(7) -0.0066(7)
C3 0.0186(9) 0.0203(9) 0.0266(10) -0.0095(8) 0.0015(7) -0.0052(7)
C4 0.0193(9) 0.0202(9) 0.0229(9) -0.0094(7) 0.0027(7) -0.0060(7)
C5 0.0223(9) 0.0187(9) 0.0257(10) -0.0068(8) 0.0042(7) -0.0056(8)
C6 0.0205(9) 0.0232(10) 0.0269(10) -0.0101(8) 0.0023(7) -0.0046(8)
O3 0.0296(8) 0.0290(8) 0.0347(8) -0.0154(6) 0.0078(6) -0.0076(7)
N3 0.0293(9) 0.0283(9) 0.0276(9) -0.0119(7) 0.0013(7) -0.0075(7)
C7 0.0580(16) 0.0360(13) 0.0316(12) -0.0135(10) 0.0026(11) -0.0199(12)
C8 0.0493(17) 0.078(2) 0.0669(19) -0.0552(18) 0.0319(15) -0.0333(16)
C9 0.0231(10) 0.0289(11) 0.0264(10) -0.0088(8) 0.0013(8) -0.0040(8)

loop_
_atom_type_symbol
_atom_type_description
_atom_type_scat_dispersion_real
_atom_type_scat_dispersion_imag
_atom_type_scat_source
C C 0.0181 0.0091 'International Tables Vol C Tables 4.2.6.8 and 6.1.1.4'
H H 0.0000 0.0000 'International Tables Vol C Tables 4.2.6.8 and 6.1.1.4'
Cl Cl 0.3639 0.7018 'International Tables Vol C Tables 4.2.6.8 and 6.1.1.4'
N N 0.0311 0.0180 'International Tables Vol C Tables 4.2.6.8 and 6.1.1.4'
Ni Ni -3.0029 0.5091 'International Tables Vol C Tables 4.2.6.8 and 6.1.1.4'
O O 0.0492 0.0322 'International Tables Vol C Tables 4.2.6.8 and 6.1.1.4'

loop_
_exptl_crystal_face_index_h
_exptl_crystal_face_index_k
_exptl_crystal_face_index_l
_exptl_crystal_face_perp_dist
_exptl_oxdiff_crystal_face_indexfrac_h
_exptl_oxdiff_crystal_face_indexfrac_k
_exptl_oxdiff_crystal_face_indexfrac_l
_exptl_oxdiff_crystal_face_x
_exptl_oxdiff_crystal_face_y
_exptl_oxdiff_crystal_face_z
0 -1 -5 0.0255 -0.0025 -1.0037 -4.9977 0.1748 0.2407 0.5786
0 1 5 0.0222 0.0025 1.0037 4.9977 -0.1748 -0.2407 -0.5786
-1 0 5 0.0433 -0.9975 0.0040 4.9985 0.0747 -0.2940 -0.6528
1 1 -5 0.0286 0.9975 0.9967 -4.9983 -0.1460 0.4654 0.6087
1 -5 0 0.0489 0.9996 -5.0040 -0.0025 0.1779 -0.9749 0.3389
-1 5 0 0.0603 -0.9996 5.0040 0.0025 -0.1779 0.9749 -0.3389
3 2 5 0.0380 3.0023 2.0017 4.9946 -0.7810 -0.4237 -0.2676
-3 -2 -5 0.0584 -3.0023 -2.0017 -4.9946 0.7810 0.4237 0.2676

loop_
_geom_angle_atom_site_label_1
_geom_angle_atom_site_label_2
_geom_angle_atom_site_label_3
_geom_angle
_geom_angle_site_symmetry_1
_geom_angle_site_symmetry_3
Cl1 Ni1 Cl1 180.0 . 2_576
N1 Ni1 Cl1 86.89(5) . 2_576
N1 Ni1 Cl1 93.11(5) 2_576 2_576
N1 Ni1 Cl1 86.89(5) 2_576 .
N1 Ni1 Cl1 93.11(5) . .
N1 Ni1 N1 180.0 . 2_576
N2 Ni1 Cl1 92.15(5) . .
N2 Ni1 Cl1 87.85(5) 2_576 .
N2 Ni1 Cl1 92.15(5) 2_576 2_576
N2 Ni1 Cl1 87.85(5) . 2_576
N2 Ni1 N1 93.97(6) 2_576 2_576
N2 Ni1 N1 86.03(6) 2_576 .
N2 Ni1 N1 86.03(6) . 2_576
N2 Ni1 N1 93.97(6) . .
N2 Ni1 N2 180.00(7) . 2_576
C6 O1 H1 110(2) . .
Ni1 N1 H1A 107.1 . .
C1 N1 Ni1 105.62(11) . .
C1 N1 H1A 107.1 . .
C2 N1 Ni1 116.81(12) . .
C2 N1 H1A 107.1 . .
C2 N1 C1 112.59(15) . .
Ni1 N2 H2 107.2 . .
C4 N2 Ni1 116.31(11) . .
C4 N2 H2 107.2 . .
C4 N2 C5 112.63(15) . .
C5 N2 Ni1 105.91(11) . .
C5 N2 H2 107.2 . .
N1 C1 H1B 109.9 . .
N1 C1 H1C 109.9 . .
N1 C1 C5 108.79(15) . 2_576
H1B C1 H1C 108.3 . .
C5 C1 H1B 109.9 2_576 .
C5 C1 H1C 109.9 2_576 .
N1 C2 H2A 109.3 . .
N1 C2 H2B 109.3 . .
N1 C2 C3 111.49(15) . .
H2A C2 H2B 108.0 . .
C3 C2 H2A 109.3 . .
C3 C2 H2B 109.3 . .
C2 C3 H3 107.6 . .
C2 C3 C4 114.58(16) . .
C4 C3 H3 107.6 . .
C6 C3 C2 108.99(16) . .
C6 C3 H3 107.6 . .
C6 C3 C4 110.35(16) . .
N2 C4 C3 111.09(15) . .
N2 C4 H4A 109.4 . .
N2 C4 H4B 109.4 . .
C3 C4 H4A 109.4 . .
C3 C4 H4B 109.4 . .
H4A C4 H4B 108.0 . .
N2 C5 C1 108.82(16) . 2_576
N2 C5 H5A 109.9 . .
N2 C5 H5B 109.9 . .
C1 C5 H5A 109.9 2_576 .
C1 C5 H5B 109.9 2_576 .
H5A C5 H5B 108.3 . .
O1 C6 C3 113.56(17) . .
O2 C6 O1 122.66(19) . .
O2 C6 C3 123.77(18) . .
C8 N3 C7 118.2(2) . .
C9 N3 C7 121.10(19) . .
C9 N3 C8 120.7(2) . .
N3 C7 H7A 109.5 . .
N3 C7 H7B 109.5 . .
N3 C7 H7C 109.5 . .
H7A C7 H7B 109.5 . .
H7A C7 H7C 109.5 . .
H7B C7 H7C 109.5 . .
N3 C8 H8A 109.5 . .
N3 C8 H8B 109.5 . .
N3 C8 H8C 109.5 . .
H8A C8 H8B 109.5 . .
H8A C8 H8C 109.5 . .
H8B C8 H8C 109.5 . .
O3 C9 N3 124.2(2) . .
O3 C9 H9 117.9 . .
N3 C9 H9 117.9 . .

loop_
_geom_bond_atom_site_label_1
_geom_bond_atom_site_label_2
_geom_bond_distance
_geom_bond_site_symmetry_2
Ni1 Cl1 2.4870(5) 2_576
Ni1 Cl1 2.4870(5) .
Ni1 N1 2.0623(16) .
Ni1 N1 2.0624(16) 2_576
Ni1 N2 2.0620(16) 2_576
Ni1 N2 2.0620(16) .
O1 H1 0.85(4) .
O1 C6 1.318(3) .
O2 C6 1.209(3) .
N1 H1A 1.0000 .
N1 C1 1.480(2) .
N1 C2 1.476(2) .
N2 H2 1.0000 .
N2 C4 1.475(2) .
N2 C5 1.476(2) .
C1 H1B 0.9900 .
C1 H1C 0.9900 .
C1 C5 1.529(3) 2_576
C2 H2A 0.9900 .
C2 H2B 0.9900 .
C2 C3 1.535(3) .
C3 H3 1.0000 .
C3 C4 1.541(3) .
C3 C6 1.529(3) .
C4 H4A 0.9900 .
C4 H4B 0.9900 .
C5 C1 1.529(3) 2_576
C5 H5A 0.9900 .
C5 H5B 0.9900 .
O3 C9 1.242(3) .
N3 C7 1.451(3) .
N3 C8 1.442(3) .
N3 C9 1.321(3) .
C7 H7A 0.9800 .
C7 H7B 0.9800 .
C7 H7C 0.9800 .
C8 H8A 0.9800 .
C8 H8B 0.9800 .
C8 H8C 0.9800 .
C9 H9 0.9500 .

loop_
_geom_torsion_atom_site_label_1
_geom_torsion_atom_site_label_2
_geom_torsion_atom_site_label_3
_geom_torsion_atom_site_label_4
_geom_torsion
_geom_torsion_site_symmetry_4
Ni1 N1 C1 C5 -41.10(18) 2_576
Ni1 N1 C2 C3 56.3(2) .
Ni1 N2 C4 C3 -57.90(18) .
Ni1 N2 C5 C1 40.52(17) 2_576
N1 C2 C3 C4 -70.9(2) .
N1 C2 C3 C6 164.93(16) .
C1 N1 C2 C3 178.77(16) .
C2 N1 C1 C5 -169.68(16) 2_576
C2 C3 C4 N2 71.9(2) .
C2 C3 C6 O1 171.37(18) .
C2 C3 C6 O2 -10.1(3) .
C4 N2 C5 C1 168.69(15) 2_576
C4 C3 C6 O1 44.7(2) .
C4 C3 C6 O2 -136.7(2) .
C5 N2 C4 C3 179.59(15) .
C6 C3 C4 N2 -164.65(15) .
C7 N3 C9 O3 179.7(2) .
C8 N3 C9 O3 1.8(4) .
